data_7051748
loop_
_publ_author_name
'Altamura, Maria'
'Fedi, Valentina'
'Giannotti, Danilo'
'Paoli, Paola'
'Rossi, Patrizia'

_publ_section_title
;
 Privileged structures: synthesis and structural investigations on
 tricyclic sulfonamides
;
_journal_issue 11
_journal_name_full 'New Journal of Chemistry'
_journal_page_first 2219
_journal_paper_doi 10.1039/b9nj00279k
_journal_volume 33
_journal_year 2009
_chemical_formula_sum 'C12 H9 N O3 S'
_chemical_formula_weight 247.26
_chemical_name_systematic
;
?
;
_space_group_IT_number 33
_symmetry_cell_setting orthorhombic
_symmetry_space_group_name_Hall 'P 2c -2n'
_symmetry_space_group_name_H-M 'P n a 21'
_atom_sites_solution_hydrogens difmap
_atom_sites_solution_primary direct
_atom_sites_solution_secondary difmap
_audit_creation_method SHELXL-97
_cell_angle_alpha 90.00
_cell_angle_beta 90.00
_cell_angle_gamma 90.00
_cell_formula_units_Z 4
_cell_length_a 8.3420(10)
_cell_length_b 9.678(2)
_cell_length_c 13.675(2)
_cell_measurement_temperature 298
_cell_volume 1104.0(3)
_computing_cell_refinement
;
CrysAlis RED, Oxford Diffraction Ltd.,
Version 1.171.29.2 (release 20-01-2006 CrysAlis171 .NET)
(compiled Jan 20 2006,12:36:28)
;
_computing_data_collection
;
CrysAlis CCD, Oxford Diffraction Ltd.,
Version 1.171.29.2 (release 20-01-2006 CrysAlis171 .NET)
(compiled Jan 20 2006,12:36:28)
;
_computing_data_reduction
;
CrysAlis RED, Oxford Diffraction Ltd.,
Version 1.171.29.2 (release 20-01-2006 CrysAlis171 .NET)
(compiled Jan 20 2006,12:36:28)
;
_computing_molecular_graphics 'ORTEP-3 (Farruggia, 1997)'
_computing_publication_material 'PARST97 (Nardelli, 1995)'
_computing_structure_refinement 'SHELXL-97 (Sheldrick, 1997)'
_computing_structure_solution 'SIR97 (Altomare, 1999)'
_diffrn_ambient_temperature 298
_diffrn_detector_area_resol_mean 16.4547
_diffrn_measured_fraction_theta_full 0.919
_diffrn_measured_fraction_theta_max 0.919
_diffrn_measurement_device_type 'Xcalibur3 4 circles diffractometer'
_diffrn_measurement_method 'intensity from \w scans'
_diffrn_radiation_monochromator graphite
_diffrn_radiation_source 'Enhance (Mo) X-ray Source'
_diffrn_radiation_type MoK\a
_diffrn_radiation_wavelength 0.71073
_diffrn_reflns_av_R_equivalents 0.0386
_diffrn_reflns_av_sigmaI/netI 0.0714
_diffrn_reflns_limit_h_max 10
_diffrn_reflns_limit_h_min -11
_diffrn_reflns_limit_k_max 12
_diffrn_reflns_limit_k_min -12
_diffrn_reflns_limit_l_max 17
_diffrn_reflns_limit_l_min -17
_diffrn_reflns_number 6149
_diffrn_reflns_theta_full 28.35
_diffrn_reflns_theta_max 28.35
_diffrn_reflns_theta_min 4.21
_exptl_absorpt_coefficient_mu 0.287
_exptl_absorpt_correction_T_max 0.867
_exptl_absorpt_correction_T_min 0.847
_exptl_absorpt_correction_type empirical
_exptl_absorpt_process_details
;
CrysAlis RED, Oxford Diffraction Ltd.,
Version 1.171.29.2 (release 20-01-2006 CrysAlis171 .NET)
(compiled Jan 20 2006,12:36:28)
;
_exptl_crystal_density_diffrn 1.488
_exptl_crystal_density_method 'not measured'
_exptl_crystal_F_000 512
_exptl_crystal_size_max 0.6
_exptl_crystal_size_mid 0.54
_exptl_crystal_size_min 0.48
_refine_diff_density_max 0.241
_refine_diff_density_min -0.147
_refine_diff_density_rms 0.037
_refine_ls_abs_structure_details 'Flack H D (1983), Acta Cryst. A39, 876-881'
_refine_ls_abs_structure_Flack 0.07(8)
_refine_ls_extinction_method none
_refine_ls_goodness_of_fit_ref 0.820
_refine_ls_hydrogen_treatment refall
_refine_ls_matrix_type full
_refine_ls_number_parameters 190
_refine_ls_number_reflns 2174
_refine_ls_number_restraints 1
_refine_ls_restrained_S_all 0.820
_refine_ls_R_factor_all 0.0712
_refine_ls_R_factor_gt 0.0354
_refine_ls_shift/su_max 0.001
_refine_ls_shift/su_mean 0.000
_refine_ls_structure_factor_coef Fsqd
_refine_ls_weighting_details 'calc w=1/[\s^2^(Fo^2^)+(0.0306P)^2^+0.0000P] where P=(Fo^2^+2Fc^2^)/3'
_refine_ls_weighting_scheme calc
_refine_ls_wR_factor_gt 0.0629
_refine_ls_wR_factor_ref 0.0698
_reflns_number_gt 1143
_reflns_number_total 2174
_reflns_threshold_expression >2sigma(I)
_cod_data_source_file b9nj00279k.txt
_cod_data_source_block 4a
_cod_original_sg_symbol_H-M Pna21
_cod_database_code 7051748

loop_
_symmetry_equiv_pos_as_xyz
'x, y, z'
'-x, -y, z+1/2'
'-x+1/2, y+1/2, z+1/2'
'x+1/2, -y+1/2, z'

loop_
_atom_site_label
_atom_site_type_symbol
_atom_site_fract_x
_atom_site_fract_y
_atom_site_fract_z
_atom_site_U_iso_or_equiv
_atom_site_adp_type
_atom_site_occupancy
_atom_site_symmetry_multiplicity
_atom_site_calc_flag
_atom_site_refinement_flags
_atom_site_disorder_assembly
_atom_site_disorder_group
S1 S 0.41831(10) 1.12382(9) 1.37636(6) 0.0537(2) Uani 1 1 d . . .
O1 O 0.3273(3) 1.1341(2) 1.46434(13) 0.0682(7) Uani 1 1 d . . .
O2 O 0.5888(2) 1.1072(2) 1.3822(2) 0.0636(6) Uani 1 1 d . . .
O3 O 0.5292(2) 1.0507(2) 1.17917(17) 0.0597(6) Uani 1 1 d . . .
N1 N 0.3795(3) 1.2604(3) 1.31255(18) 0.0557(8) Uani 1 1 d . . .
C1 C 0.3432(3) 0.9875(3) 1.3053(2) 0.0451(7) Uani 1 1 d . . .
C2 C 0.4031(4) 0.9711(3) 1.2114(2) 0.0457(8) Uani 1 1 d . . .
C4 C 0.2373(5) 0.7726(4) 1.1916(3) 0.0598(9) Uani 1 1 d . . .
C3 C 0.3481(4) 0.8642(4) 1.1547(3) 0.0555(9) Uani 1 1 d . . .
C5 C 0.1770(5) 0.7890(4) 1.2840(3) 0.0649(11) Uani 1 1 d . . .
C6 C 0.2296(4) 0.8981(4) 1.3402(3) 0.0588(10) Uani 1 1 d . . .
C7 C 0.4417(4) 1.2882(3) 1.2180(2) 0.0465(8) Uani 1 1 d . . .
C8 C 0.5092(3) 1.1916(4) 1.1578(2) 0.0465(8) Uani 1 1 d . . .
C9 C 0.5721(4) 1.2297(5) 1.0674(3) 0.0591(10) Uani 1 1 d . . .
C10 C 0.5665(4) 1.3660(5) 1.0365(3) 0.0685(10) Uani 1 1 d . . .
C11 C 0.4957(5) 1.4610(5) 1.0969(3) 0.0732(12) Uani 1 1 d . . .
C12 C 0.4337(4) 1.4246(4) 1.1864(3) 0.0607(10) Uani 1 1 d . . .
HN1 H 0.296(5) 1.317(4) 1.335(3) 0.106(15) Uiso 1 1 d . . .
H3 H 0.394(4) 0.862(3) 1.094(2) 0.054(10) Uiso 1 1 d . . .
H4 H 0.201(4) 0.693(4) 1.151(2) 0.068(11) Uiso 1 1 d . . .
H5 H 0.113(4) 0.727(3) 1.313(2) 0.060(11) Uiso 1 1 d . . .
H6 H 0.198(3) 0.914(3) 1.398(2) 0.035(9) Uiso 1 1 d . . .
H9 H 0.608(3) 1.167(3) 1.029(2) 0.048(11) Uiso 1 1 d . . .
H10 H 0.644(5) 1.400(4) 0.964(3) 0.116(13) Uiso 1 1 d . . .
H11 H 0.483(4) 1.552(4) 1.079(2) 0.058(10) Uiso 1 1 d . . .
H12 H 0.396(4) 1.500(4) 1.232(3) 0.088(12) Uiso 1 1 d . . .

loop_
_atom_site_aniso_label
_atom_site_aniso_U_11
_atom_site_aniso_U_22
_atom_site_aniso_U_33
_atom_site_aniso_U_23
_atom_site_aniso_U_13
_atom_site_aniso_U_12
S1 0.0511(5) 0.0651(6) 0.0451(4) -0.0023(5) -0.0007(5) -0.0020(4)
O1 0.0776(15) 0.0865(18) 0.0406(13) -0.0089(12) 0.0081(12) -0.0076(13)
O2 0.0463(12) 0.0786(16) 0.0659(12) 0.0040(14) -0.0110(12) -0.0070(12)
O3 0.0569(13) 0.0514(15) 0.0710(15) 0.0072(12) 0.0195(12) 0.0046(12)
N1 0.0711(19) 0.0504(18) 0.0457(17) 0.0002(14) 0.0085(15) 0.0092(16)
C1 0.0415(17) 0.049(2) 0.0445(18) 0.0019(16) 0.0011(16) 0.0000(16)
C2 0.0449(18) 0.047(2) 0.045(2) -0.0008(17) 0.0046(16) 0.0045(16)
C4 0.065(2) 0.056(3) 0.058(2) -0.003(2) -0.007(2) 0.000(2)
C3 0.053(2) 0.063(3) 0.050(2) 0.001(2) 0.0057(19) 0.010(2)
C5 0.058(2) 0.075(3) 0.062(3) 0.006(2) -0.008(2) -0.018(2)
C6 0.052(2) 0.080(3) 0.045(2) -0.005(2) 0.0008(19) -0.004(2)
C7 0.0485(19) 0.048(2) 0.0430(18) -0.0029(18) -0.0043(16) 0.0051(17)
C8 0.0357(18) 0.054(2) 0.049(2) 0.0049(18) 0.0005(16) -0.0031(16)
C9 0.055(2) 0.070(3) 0.053(2) 0.002(2) 0.000(2) 0.000(2)
C10 0.065(2) 0.081(3) 0.060(2) 0.018(2) -0.0044(19) -0.009(2)
C11 0.078(3) 0.057(3) 0.084(3) 0.015(3) -0.019(2) 0.003(3)
C12 0.062(2) 0.060(3) 0.060(2) 0.000(2) -0.008(2) -0.001(2)

loop_
_atom_type_symbol
_atom_type_description
_atom_type_scat_dispersion_real
_atom_type_scat_dispersion_imag
_atom_type_scat_source
C C 0.0033 0.0016 'International Tables Vol C Tables 4.2.6.8 and 6.1.1.4'
H H 0.0000 0.0000 'International Tables Vol C Tables 4.2.6.8 and 6.1.1.4'
N N 0.0061 0.0033 'International Tables Vol C Tables 4.2.6.8 and 6.1.1.4'
O O 0.0106 0.0060 'International Tables Vol C Tables 4.2.6.8 and 6.1.1.4'
S S 0.1246 0.1234 'International Tables Vol C Tables 4.2.6.8 and 6.1.1.4'

loop_
_geom_angle_atom_site_label_1
_geom_angle_atom_site_label_2
_geom_angle_atom_site_label_3
_geom_angle
_geom_angle_site_symmetry_1
_geom_angle_site_symmetry_3
_geom_angle_publ_flag
O1 S1 O2 119.28(15) . . ?
O1 S1 N1 106.98(15) . . ?
O2 S1 N1 108.69(15) . . ?
O1 S1 C1 109.24(15) . . ?
O2 S1 C1 107.49(15) . . ?
N1 S1 C1 104.13(14) . . ?
C2 O3 C8 121.3(2) . . ?
C7 N1 S1 125.0(3) . . ?
C6 C1 C2 120.0(3) . . ?
C6 C1 S1 121.9(3) . . ?
C2 C1 S1 118.1(3) . . ?
C3 C2 O3 119.7(3) . . ?
C3 C2 C1 119.3(3) . . ?
O3 C2 C1 120.5(3) . . ?
C5 C4 C3 120.7(4) . . ?
C2 C3 C4 120.1(4) . . ?
C4 C5 C6 119.2(4) . . ?
C1 C6 C5 120.6(4) . . ?
C8 C7 C12 118.8(3) . . ?
C8 C7 N1 124.7(3) . . ?
C12 C7 N1 116.5(3) . . ?
C7 C8 C9 120.5(3) . . ?
C7 C8 O3 126.0(3) . . ?
C9 C8 O3 113.4(3) . . ?
C10 C9 C8 120.7(4) . . ?
C11 C10 C9 118.0(4) . . ?
C10 C11 C12 121.8(4) . . ?
C11 C12 C7 120.1(4) . . ?

loop_
_geom_bond_atom_site_label_1
_geom_bond_atom_site_label_2
_geom_bond_distance
_geom_bond_site_symmetry_2
_geom_bond_publ_flag
S1 O1 1.426(2) . ?
S1 O2 1.4339(19) . ?
S1 N1 1.616(3) . ?
S1 C1 1.754(3) . ?
O3 C2 1.377(3) . ?
O3 C8 1.405(4) . ?
N1 C7 1.420(4) . ?
C1 C6 1.370(4) . ?
C1 C2 1.386(4) . ?
C2 C3 1.373(4) . ?
C4 C5 1.368(5) . ?
C4 C3 1.376(5) . ?
C5 C6 1.378(5) . ?
C7 C8 1.367(4) . ?
C7 C12 1.390(5) . ?
C8 C9 1.392(5) . ?
C9 C10 1.386(5) . ?
C10 C11 1.370(6) . ?
C11 C12 1.375(6) . ?

loop_
_cod_related_entry_id
_cod_related_entry_database
_cod_related_entry_code
1 ChemSpider 21408602
